data_7120664
loop_
_publ_author_name
'Cummins, Christopher'
'Transue, Wesley J.'
'Joost, Maximilian'

_publ_section_title
;
 Terminal tungsten pnictide complex formation through pnictaethynolate
 decarbonylation
;
_journal_name_full 'Chem. Commun.'
_journal_paper_doi 10.1039/C7CC06841G
_journal_year 2017
_chemical_formula_sum 'C60 H98 Na O10 P W'
_chemical_formula_weight 1217.19
_chemical_properties_physical Air-sensitive,Moisture-sensitive,Oxygen-sensitive
_space_group_crystal_system monoclinic
_space_group_IT_number 14
_space_group_name_Hall '-P 2yn'
_space_group_name_H-M_alt 'P 1 21/n 1'
_symmetry_space_group_name_Hall '-P 2yn'
_symmetry_space_group_name_H-M 'P 1 21/n 1'
_atom_sites_solution_hydrogens geom
_atom_sites_solution_primary direct
_atom_sites_solution_secondary difmap
_audit_creation_method SHELXL-2014/7
_audit_update_record
;
2017-08-21 deposited with the CCDC.
2017-09-11 downloaded from the CCDC.
;
_cell_angle_alpha 90
_cell_angle_beta 106.996(10)
_cell_angle_gamma 90
_cell_formula_units_Z 4
_cell_length_a 22.136(15)
_cell_length_b 13.925(10)
_cell_length_c 22.594(15)
_cell_measurement_reflns_used 9566
_cell_measurement_temperature 100(2)
_cell_measurement_theta_max 28.08
_cell_measurement_theta_min 2.27
_cell_volume 6660(8)
_computing_cell_refinement 'SAINT 7.46A (Bruker-AXS, 2011)'
_computing_data_collection 'APEX2 v2011.4.0 (Bruker-AXS, 2011)'
_computing_data_reduction 'SAINT 7.46A (Bruker-AXS, 2011)'
_computing_molecular_graphics 'Bruker SHELXTL'
_computing_publication_material 'Bruker SHELXTL'
_computing_structure_refinement 'SHELXL-2014/7 (Sheldrick, 2014)'
_computing_structure_solution 'SHELXS-97 (Sheldrick, 2008)'
_diffrn_ambient_temperature 100(2)
_diffrn_detector_area_resol_mean 8.3
_diffrn_measured_fraction_theta_full 1.000
_diffrn_measured_fraction_theta_max 1.000
_diffrn_measurement_device_type 'Bruker Smart APEX2 CCD'
_diffrn_measurement_method '\f and \w scans'
_diffrn_radiation_type MoK\a
_diffrn_radiation_wavelength 0.71073
_diffrn_reflns_av_R_equivalents 0.0802
_diffrn_reflns_av_unetI/netI 0.0234
_diffrn_reflns_Laue_measured_fraction_full 1.000
_diffrn_reflns_Laue_measured_fraction_max 1.000
_diffrn_reflns_limit_h_max 31
_diffrn_reflns_limit_h_min -31
_diffrn_reflns_limit_k_max 19
_diffrn_reflns_limit_k_min -19
_diffrn_reflns_limit_l_max 32
_diffrn_reflns_limit_l_min -32
_diffrn_reflns_number 624949
_diffrn_reflns_point_group_measured_fraction_full 1.000
_diffrn_reflns_point_group_measured_fraction_max 1.000
_diffrn_reflns_theta_full 25.242
_diffrn_reflns_theta_max 30.508
_diffrn_reflns_theta_min 1.133
_diffrn_source 'I\mS micro-focus sealed tube, multilayer optics'
_exptl_absorpt_coefficient_mu 1.814
_exptl_absorpt_correction_type multi-scan
_exptl_absorpt_process_details 'SADABS (Sheldrick, 2009)'
_exptl_crystal_colour red
_exptl_crystal_density_diffrn 1.214
_exptl_crystal_density_method 'not measured'
_exptl_crystal_description block
_exptl_crystal_F_000 2552
_exptl_crystal_recrystallization_method 'Re-crystallisation from solvent: Dimethoxyethane/toluene/pentane'
_exptl_crystal_size_max 0.300
_exptl_crystal_size_mid 0.180
_exptl_crystal_size_min 0.150
_exptl_transmission_factor_max 0.5279
_exptl_transmission_factor_min 0.4332
_refine_diff_density_max 0.638
_refine_diff_density_min -1.319
_refine_diff_density_rms 0.061
_refine_ls_extinction_method none
_refine_ls_goodness_of_fit_ref 1.043
_refine_ls_hydrogen_treatment constr
_refine_ls_matrix_type full
_refine_ls_number_parameters 954
_refine_ls_number_reflns 20299
_refine_ls_number_restraints 3075
_refine_ls_restrained_S_all 1.034
_refine_ls_R_factor_all 0.0440
_refine_ls_R_factor_gt 0.0274
_refine_ls_shift/su_max 0.004
_refine_ls_shift/su_mean 0.001
_refine_ls_structure_factor_coef Fsqd
_refine_ls_weighting_details 'w=1/[\s^2^(Fo^2^)+(0.0240P)^2^+4.7006P] where P=(Fo^2^+2Fc^2^)/3'
_refine_ls_weighting_scheme calc
_refine_ls_wR_factor_gt 0.0601
_refine_ls_wR_factor_ref 0.0681
_reflns_Friedel_coverage 0.000
_reflns_number_gt 15925
_reflns_number_total 20299
_reflns_threshold_expression 'I > 2\s(I)'
_cod_data_source_file c7cc06841g3.cif
_cod_data_source_block X8_17069
_cod_database_code 7120664
_shelx_shelxl_version_number 2014/7
_shelx_space_group_comment
; 
The symmetry employed for this shelxl refinement is uniquely defined 
by the following loop, which should always be used as a source of 
symmetry information in preference to the above space-group names. 
They are only intended as comments. 
;
_shelx_estimated_absorpt_t_min 0.612
_shelx_estimated_absorpt_t_max 0.773

loop_
_space_group_symop_operation_xyz
'x, y, z'
'-x+1/2, y+1/2, -z+1/2'
'-x, -y, -z'
'x-1/2, -y-1/2, z-1/2'

loop_
_atom_site_label
_atom_site_type_symbol
_atom_site_fract_x
_atom_site_fract_y
_atom_site_fract_z
_atom_site_U_iso_or_equiv
_atom_site_adp_type
_atom_site_occupancy
_atom_site_site_symmetry_order
_atom_site_calc_flag
_atom_site_refinement_flags_posn
_atom_site_refinement_flags_adp
_atom_site_refinement_flags_occupancy
_atom_site_disorder_assembly
_atom_site_disorder_group
W1 W 0.21884(2) 0.70626(2) 0.45005(2) 0.03342(3) Uani 1 1 d . U . . .
P1 P 0.22376(3) 0.61769(5) 0.52877(3) 0.05178(15) Uani 1 1 d . U . . .
O1 O 0.21727(7) 0.61202(11) 0.38539(7) 0.0449(3) Uani 1 1 d . U . . .
C11 C 0.23333(11) 0.52079(18) 0.37429(11) 0.0492(5) Uani 1 1 d . U . . .
C12 C 0.19682(13) 0.44093(19) 0.38179(13) 0.0573(6) Uani 1 1 d D U . . .
C13 C 0.21593(19) 0.3499(2) 0.36835(17) 0.0833(10) Uani 1 1 d . U . . .
H13 H 0.1921 0.2952 0.3732 0.100 Uiso 1 1 calc R U . . .
C14 C 0.2685(2) 0.3376(3) 0.3482(2) 0.1073(14) Uani 1 1 d . U . . .
H14 H 0.2813 0.2748 0.3404 0.129 Uiso 1 1 calc R U . . .
C15 C 0.3023(2) 0.4161(3) 0.3394(2) 0.0975(12) Uani 1 1 d . U . . .
H15 H 0.3383 0.4068 0.3251 0.117 Uiso 1 1 calc R U . . .
C16 C 0.28546(14) 0.5090(2) 0.35081(14) 0.0672(7) Uani 1 1 d D U . . .
C17 C 0.13700(13) 0.4504(2) 0.40123(15) 0.0655(7) Uani 1 1 d D U . . .
H17 H 0.1323 0.5197 0.4107 0.079 Uiso 1 1 calc R U . A 1
C171 C 0.1416(5) 0.3921(6) 0.4614(5) 0.0752(17) Uani 0.82(3) 1 d D U P B 1
H17A H 0.1028 0.4011 0.4733 0.113 Uiso 0.82(3) 1 calc R U P B 1
H17B H 0.1779 0.4149 0.4948 0.113 Uiso 0.82(3) 1 calc R U P B 1
H17C H 0.1470 0.3238 0.4539 0.113 Uiso 0.82(3) 1 calc R U P B 1
C172 C 0.0776(3) 0.4207(6) 0.3515(7) 0.098(3) Uani 0.82(3) 1 d D U P B 1
H17D H 0.0729 0.4601 0.3144 0.146 Uiso 0.82(3) 1 calc R U P B 1
H17E H 0.0408 0.4300 0.3667 0.146 Uiso 0.82(3) 1 calc R U P B 1
H17F H 0.0807 0.3529 0.3411 0.146 Uiso 0.82(3) 1 calc R U P B 1
C173 C 0.122(2) 0.395(3) 0.442(2) 0.081(7) Uani 0.18(3) 1 d D U P B 2
H17G H 0.1073 0.3330 0.4224 0.121 Uiso 0.18(3) 1 calc R U P B 2
H17H H 0.0892 0.4254 0.4558 0.121 Uiso 0.18(3) 1 calc R U P B 2
H17I H 0.1599 0.3848 0.4771 0.121 Uiso 0.18(3) 1 calc R U P B 2
C174 C 0.0828(12) 0.428(3) 0.325(2) 0.103(9) Uani 0.18(3) 1 d D U P B 2
H17J H 0.0849 0.3605 0.3138 0.154 Uiso 0.18(3) 1 calc R U P B 2
H17K H 0.0947 0.4684 0.2942 0.154 Uiso 0.18(3) 1 calc R U P B 2
H17L H 0.0397 0.4441 0.3246 0.154 Uiso 0.18(3) 1 calc R U P B 2
C18 C 0.31939(15) 0.5964(3) 0.33574(16) 0.0753(9) Uani 1 1 d D U . . .
H18 H 0.3216 0.6460 0.3683 0.090 Uiso 1 1 calc R U . C 1
C181 C 0.2825(6) 0.6372(10) 0.2749(5) 0.100(3) Uani 0.55(2) 1 d D U P D 1
H18G H 0.2774 0.5883 0.2427 0.150 Uiso 0.55(2) 1 calc R U P D 1
H18H H 0.3050 0.6926 0.2650 0.150 Uiso 0.55(2) 1 calc R U P D 1
H18I H 0.2409 0.6576 0.2771 0.150 Uiso 0.55(2) 1 calc R U P D 1
C182 C 0.3889(5) 0.5736(8) 0.3350(10) 0.122(5) Uani 0.55(2) 1 d D U P D 1
H18J H 0.4123 0.5438 0.3743 0.183 Uiso 0.55(2) 1 calc R U P D 1
H18K H 0.4100 0.6333 0.3293 0.183 Uiso 0.55(2) 1 calc R U P D 1
H18L H 0.3877 0.5294 0.3009 0.183 Uiso 0.55(2) 1 calc R U P D 1
C183 C 0.3070(10) 0.6078(12) 0.2643(5) 0.106(4) Uani 0.45(2) 1 d D U P D 2
H18A H 0.3242 0.5522 0.2482 0.159 Uiso 0.45(2) 1 calc R U P D 2
H18B H 0.3276 0.6665 0.2559 0.159 Uiso 0.45(2) 1 calc R U P D 2
H18C H 0.2614 0.6120 0.2441 0.159 Uiso 0.45(2) 1 calc R U P D 2
C184 C 0.3891(6) 0.5960(15) 0.3690(8) 0.120(5) Uani 0.45(2) 1 d D U P D 2
H18D H 0.3955 0.6016 0.4137 0.181 Uiso 0.45(2) 1 calc R U P D 2
H18E H 0.4093 0.6503 0.3548 0.181 Uiso 0.45(2) 1 calc R U P D 2
H18F H 0.4077 0.5358 0.3603 0.181 Uiso 0.45(2) 1 calc R U P D 2
O2 O 0.12978(6) 0.73060(12) 0.40933(7) 0.0419(3) Uani 1 1 d . U . . .
C21 C 0.07060(9) 0.69583(16) 0.38421(10) 0.0413(5) Uani 1 1 d . U . . .
C22 C 0.03040(11) 0.67997(19) 0.42154(12) 0.0511(6) Uani 1 1 d D U . . .
C23 C -0.03060(13) 0.6451(3) 0.39241(16) 0.0797(10) Uani 1 1 d . U . . .
H23 H -0.0582 0.6321 0.4167 0.096 Uiso 1 1 calc R U . . .
C24 C -0.05149(15) 0.6294(3) 0.32929(18) 0.1000(13) Uani 1 1 d . U . . .
H24 H -0.0930 0.6057 0.3108 0.120 Uiso 1 1 calc R U . . .
C25 C -0.01212(14) 0.6481(3) 0.29297(15) 0.0846(10) Uani 1 1 d . U . . .
H25 H -0.0274 0.6385 0.2495 0.102 Uiso 1 1 calc R U . . .
C26 C 0.04964(11) 0.6810(2) 0.31893(12) 0.0554(6) Uani 1 1 d D U . . .
C27 C 0.05126(12) 0.70114(18) 0.49073(12) 0.0516(6) Uani 1 1 d D U . . .
H27 H 0.0940 0.7313 0.5003 0.062 Uiso 1 1 calc R U . E 1
C271 C 0.0600(13) 0.602(2) 0.5280(9) 0.075(5) Uani 0.54(9) 1 d D U P F 1
H27A H 0.0804 0.6140 0.5721 0.113 Uiso 0.54(9) 1 calc R U P F 1
H27B H 0.0863 0.5583 0.5120 0.113 Uiso 0.54(9) 1 calc R U P F 1
H27C H 0.0185 0.5723 0.5228 0.113 Uiso 0.54(9) 1 calc R U P F 1
C272 C 0.0109(16) 0.7682(17) 0.5134(11) 0.067(3) Uani 0.54(9) 1 d D U P F 1
H27D H 0.0089 0.8302 0.4924 0.101 Uiso 0.54(9) 1 calc R U P F 1
H27E H 0.0289 0.7774 0.5581 0.101 Uiso 0.54(9) 1 calc R U P F 1
H27F H -0.0317 0.7414 0.5048 0.101 Uiso 0.54(9) 1 calc R U P F 1
C273 C 0.0573(11) 0.6137(19) 0.5293(10) 0.058(4) Uani 0.46(9) 1 d D U P F 2
H27G H 0.0155 0.5856 0.5237 0.087 Uiso 0.46(9) 1 calc R U P F 2
H27H H 0.0762 0.6307 0.5729 0.087 Uiso 0.46(9) 1 calc R U P F 2
H27I H 0.0844 0.5671 0.5168 0.087 Uiso 0.46(9) 1 calc R U P F 2
C274 C 0.0004(19) 0.773(2) 0.5050(15) 0.073(5) Uani 0.46(9) 1 d D U P F 2
H27J H -0.0390 0.7385 0.5015 0.109 Uiso 0.46(9) 1 calc R U P F 2
H27K H -0.0079 0.8263 0.4752 0.109 Uiso 0.46(9) 1 calc R U P F 2
H27L H 0.0171 0.7989 0.5470 0.109 Uiso 0.46(9) 1 calc R U P F 2
C28 C 0.09242(14) 0.7048(3) 0.27859(12) 0.0680(8) Uani 1 1 d D U . . .
H28 H 0.1363 0.7113 0.3070 0.082 Uiso 1 1 calc R U . G 1
C281 C 0.0709(12) 0.8102(9) 0.2500(11) 0.112(5) Uani 0.57(4) 1 d D U P H 1
H28A H 0.0944 0.8271 0.2209 0.167 Uiso 0.57(4) 1 calc R U P H 1
H28B H 0.0796 0.8575 0.2835 0.167 Uiso 0.57(4) 1 calc R U P H 1
H28C H 0.0255 0.8097 0.2283 0.167 Uiso 0.57(4) 1 calc R U P H 1
C282 C 0.0956(11) 0.6397(13) 0.2298(8) 0.106(4) Uani 0.57(4) 1 d D U P H 1
H28D H 0.1131 0.5782 0.2479 0.158 Uiso 0.57(4) 1 calc R U P H 1
H28E H 0.1227 0.6673 0.2068 0.158 Uiso 0.57(4) 1 calc R U P H 1
H28F H 0.0530 0.6296 0.2017 0.158 Uiso 0.57(4) 1 calc R U P H 1
C283 C 0.0979(18) 0.8030(14) 0.2659(12) 0.110(6) Uani 0.43(4) 1 d D U P H 2
H28G H 0.0559 0.8295 0.2458 0.164 Uiso 0.43(4) 1 calc R U P H 2
H28H H 0.1246 0.8103 0.2384 0.164 Uiso 0.43(4) 1 calc R U P H 2
H28I H 0.1170 0.8374 0.3047 0.164 Uiso 0.43(4) 1 calc R U P H 2
C284 C 0.0727(14) 0.6333(15) 0.2193(8) 0.093(4) Uani 0.43(4) 1 d D U P H 2
H28J H 0.0320 0.6534 0.1912 0.140 Uiso 0.43(4) 1 calc R U P H 2
H28K H 0.0693 0.5675 0.2334 0.140 Uiso 0.43(4) 1 calc R U P H 2
H28L H 0.1051 0.6357 0.1976 0.140 Uiso 0.43(4) 1 calc R U P H 2
O3 O 0.22035(6) 0.83953(10) 0.48279(6) 0.0366(3) Uani 1 1 d . U . . .
C31 C 0.19139(9) 0.88713(15) 0.51946(10) 0.0391(4) Uani 1 1 d . U . . .
C32 C 0.21649(11) 0.88374(19) 0.58463(11) 0.0488(5) Uani 1 1 d D U . . .
C33 C 0.18450(14) 0.9326(2) 0.62038(14) 0.0644(7) Uani 1 1 d . U . . .
H33 H 0.2004 0.9296 0.6642 0.077 Uiso 1 1 calc R U . . .
C34 C 0.13031(15) 0.9853(2) 0.59393(16) 0.0729(8) Uani 1 1 d . U . . .
H34 H 0.1088 1.0164 0.6192 0.087 Uiso 1 1 calc R U . . .
C35 C 0.10804(13) 0.9919(2) 0.53043(15) 0.0630(7) Uani 1 1 d . U . . .
H35 H 0.0714 1.0292 0.5123 0.076 Uiso 1 1 calc R U . . .
C36 C 0.13790(11) 0.94518(17) 0.49171(12) 0.0483(5) Uani 1 1 d D U . . .
C37 C 0.27973(13) 0.8344(2) 0.61487(12) 0.0624(7) Uani 1 1 d D U . . .
H37 H 0.2854 0.7824 0.5865 0.075 Uiso 1 1 calc R U . I 1
C371 C 0.2876(7) 0.7912(12) 0.6772(4) 0.089(3) Uani 0.66(3) 1 d D U P J 1
H37A H 0.2911 0.8425 0.7078 0.134 Uiso 0.66(3) 1 calc R U P J 1
H37B H 0.3259 0.7518 0.6890 0.134 Uiso 0.66(3) 1 calc R U P J 1
H37C H 0.2509 0.7510 0.6759 0.134 Uiso 0.66(3) 1 calc R U P J 1
C372 C 0.3350(4) 0.9135(9) 0.6206(7) 0.078(3) Uani 0.66(3) 1 d D U P J 1
H37D H 0.3329 0.9379 0.5794 0.116 Uiso 0.66(3) 1 calc R U P J 1
H37E H 0.3763 0.8836 0.6392 0.116 Uiso 0.66(3) 1 calc R U P J 1
H37F H 0.3292 0.9667 0.6468 0.116 Uiso 0.66(3) 1 calc R U P J 1
C373 C 0.2671(13) 0.7592(17) 0.6675(9) 0.080(4) Uani 0.34(3) 1 d D U P J 2
H37G H 0.3053 0.7214 0.6859 0.120 Uiso 0.34(3) 1 calc R U P J 2
H37H H 0.2321 0.7159 0.6476 0.120 Uiso 0.34(3) 1 calc R U P J 2
H37I H 0.2563 0.7960 0.7000 0.120 Uiso 0.34(3) 1 calc R U P J 2
C374 C 0.3324(9) 0.891(2) 0.6389(13) 0.087(5) Uani 0.34(3) 1 d D U P J 2
H37J H 0.3262 0.9537 0.6177 0.130 Uiso 0.34(3) 1 calc R U P J 2
H37K H 0.3697 0.8598 0.6328 0.130 Uiso 0.34(3) 1 calc R U P J 2
H37L H 0.3386 0.9014 0.6832 0.130 Uiso 0.34(3) 1 calc R U P J 2
C38 C 0.11551(12) 0.9616(2) 0.42188(13) 0.0574(6) Uani 1 1 d D U . . .
H38 H 0.1378 0.9142 0.4025 0.069 Uiso 1 1 calc R U . K 1
C381 C 0.1362(5) 1.0650(10) 0.4073(5) 0.081(2) Uani 0.81(4) 1 d D U P L 1
H38G H 0.1139 1.1133 0.4247 0.122 Uiso 0.81(4) 1 calc R U P L 1
H38H H 0.1256 1.0737 0.3624 0.122 Uiso 0.81(4) 1 calc R U P L 1
H38I H 0.1818 1.0724 0.4258 0.122 Uiso 0.81(4) 1 calc R U P L 1
C382 C 0.0453(4) 0.9483(10) 0.3924(5) 0.071(2) Uani 0.81(4) 1 d D U P L 1
H38J H 0.0333 0.8828 0.4002 0.107 Uiso 0.81(4) 1 calc R U P L 1
H38K H 0.0350 0.9591 0.3477 0.107 Uiso 0.81(4) 1 calc R U P L 1
H38L H 0.0221 0.9943 0.4104 0.107 Uiso 0.81(4) 1 calc R U P L 1
C383 C 0.1459(16) 1.034(3) 0.3986(14) 0.073(6) Uani 0.19(4) 1 d D U P L 2
H38A H 0.1348 1.0969 0.4123 0.109 Uiso 0.19(4) 1 calc R U P L 2
H38B H 0.1324 1.0318 0.3533 0.109 Uiso 0.19(4) 1 calc R U P L 2
H38C H 0.1917 1.0250 0.4140 0.109 Uiso 0.19(4) 1 calc R U P L 2
C384 C 0.0392(11) 0.971(4) 0.4010(18) 0.063(7) Uani 0.19(4) 1 d D U P L 2
H38D H 0.0213 0.9205 0.4208 0.095 Uiso 0.19(4) 1 calc R U P L 2
H38E H 0.0227 0.9649 0.3560 0.095 Uiso 0.19(4) 1 calc R U P L 2
H38F H 0.0274 1.0341 0.4137 0.095 Uiso 0.19(4) 1 calc R U P L 2
O4 O 0.30568(6) 0.73595(11) 0.45025(7) 0.0407(3) Uani 1 1 d . U . . .
C41 C 0.35833(9) 0.78546(16) 0.48170(10) 0.0400(4) Uani 1 1 d . U . . .
C42 C 0.40592(10) 0.73994(19) 0.52925(11) 0.0477(5) Uani 1 1 d D U . . .
C43 C 0.45960(12) 0.7937(2) 0.56019(14) 0.0647(7) Uani 1 1 d . U . . .
H43 H 0.4917 0.7644 0.5925 0.078 Uiso 1 1 calc R U . . .
C44 C 0.46663(14) 0.8869(3) 0.54484(15) 0.0724(8) Uani 1 1 d . U . . .
H44 H 0.5029 0.9222 0.5670 0.087 Uiso 1 1 calc R U . . .
C45 C 0.42072(14) 0.9303(2) 0.49686(15) 0.0665(8) Uani 1 1 d . U . . .
H45 H 0.4265 0.9949 0.4863 0.080 Uiso 1 1 calc R U . . .
C46 C 0.36581(11) 0.88083(18) 0.46354(12) 0.0491(5) Uani 1 1 d D U . . .
C47 C 0.40128(11) 0.6353(2) 0.54650(14) 0.0591(7) Uani 1 1 d D U . . .
H47 H 0.3625 0.6073 0.5170 0.071 Uiso 1 1 calc R U . M 1
C471 C 0.3959(4) 0.6242(5) 0.6127(2) 0.0772(17) Uani 0.84(2) 1 d D U P N 1
H47G H 0.4326 0.6540 0.6422 0.116 Uiso 0.84(2) 1 calc R U P N 1
H47H H 0.3944 0.5559 0.6225 0.116 Uiso 0.84(2) 1 calc R U P N 1
H47I H 0.3573 0.6558 0.6155 0.116 Uiso 0.84(2) 1 calc R U P N 1
C472 C 0.4585(4) 0.5769(4) 0.5416(6) 0.093(2) Uani 0.84(2) 1 d D U P N 1
H47J H 0.4627 0.5834 0.4998 0.140 Uiso 0.84(2) 1 calc R U P N 1
H47K H 0.4525 0.5091 0.5501 0.140 Uiso 0.84(2) 1 calc R U P N 1
H47L H 0.4969 0.6010 0.5719 0.140 Uiso 0.84(2) 1 calc R U P N 1
C473 C 0.423(3) 0.610(2) 0.6123(12) 0.096(9) Uani 0.16(2) 1 d D U P N 2
H47A H 0.4687 0.6034 0.6257 0.144 Uiso 0.16(2) 1 calc R U P N 2
H47B H 0.4033 0.5491 0.6187 0.144 Uiso 0.16(2) 1 calc R U P N 2
H47C H 0.4102 0.6606 0.6365 0.144 Uiso 0.16(2) 1 calc R U P N 2
C474 C 0.4428(18) 0.5741(17) 0.510(2) 0.072(6) Uani 0.16(2) 1 d D U P N 2
H47D H 0.4861 0.5989 0.5214 0.108 Uiso 0.16(2) 1 calc R U P N 2
H47E H 0.4237 0.5807 0.4653 0.108 Uiso 0.16(2) 1 calc R U P N 2
H47F H 0.4435 0.5062 0.5216 0.108 Uiso 0.16(2) 1 calc R U P N 2
C48 C 0.31796(13) 0.9257(2) 0.40800(13) 0.0593(6) Uani 1 1 d D U . . .
H48 H 0.2751 0.9051 0.4093 0.071 Uiso 1 1 calc R U . O 1
C481 C 0.3259(10) 0.8902(11) 0.3479(4) 0.087(3) Uani 0.73(5) 1 d D U P P 1
H48G H 0.3658 0.9143 0.3432 0.131 Uiso 0.73(5) 1 calc R U P P 1
H48H H 0.2907 0.9132 0.3135 0.131 Uiso 0.73(5) 1 calc R U P P 1
H48I H 0.3264 0.8198 0.3479 0.131 Uiso 0.73(5) 1 calc R U P P 1
C482 C 0.3192(6) 1.0383(5) 0.4100(5) 0.079(2) Uani 0.73(5) 1 d D U P P 1
H48J H 0.3115 1.0604 0.4483 0.119 Uiso 0.73(5) 1 calc R U P P 1
H48K H 0.2863 1.0636 0.3743 0.119 Uiso 0.73(5) 1 calc R U P P 1
H48L H 0.3606 1.0612 0.4085 0.119 Uiso 0.73(5) 1 calc R U P P 1
C483 C 0.3425(18) 0.911(3) 0.3487(11) 0.078(7) Uani 0.27(5) 1 d D U P P 2
H48A H 0.3821 0.9464 0.3546 0.116 Uiso 0.27(5) 1 calc R U P P 2
H48B H 0.3107 0.9354 0.3119 0.116 Uiso 0.27(5) 1 calc R U P P 2
H48C H 0.3497 0.8426 0.3434 0.116 Uiso 0.27(5) 1 calc R U P P 2
C484 C 0.298(3) 1.024(2) 0.4115(14) 0.098(8) Uani 0.27(5) 1 d D U P P 2
H48D H 0.2724 1.0284 0.4403 0.147 Uiso 0.27(5) 1 calc R U P P 2
H48E H 0.2727 1.0457 0.3703 0.147 Uiso 0.27(5) 1 calc R U P P 2
H48F H 0.3352 1.0657 0.4261 0.147 Uiso 0.27(5) 1 calc R U P P 2
Na1 Na 0.63462(5) 0.72660(9) 0.34474(5) 0.0635(3) Uani 1 1 d D U . . .
C1S C 0.66767(19) 0.6157(3) 0.4801(2) 0.1027(13) Uani 1 1 d D U . . .
H1S1 H 0.7016 0.6609 0.4995 0.154 Uiso 1 1 calc R U . . .
H1S2 H 0.6839 0.5661 0.4580 0.154 Uiso 1 1 calc R U . . .
H1S3 H 0.6522 0.5856 0.5121 0.154 Uiso 1 1 calc R U . . .
O1S O 0.61716(11) 0.66608(17) 0.43742(10) 0.0753(6) Uani 1 1 d D U . . .
C2S C 0.5875(2) 0.7346(3) 0.46615(18) 0.0924(11) Uani 1 1 d D U . . .
H2S1 H 0.6194 0.7810 0.4898 0.111 Uiso 1 1 calc R U . . .
H2S2 H 0.5689 0.7017 0.4955 0.111 Uiso 1 1 calc R U . . .
C3S C 0.5376(2) 0.7866(3) 0.4194(2) 0.0959(12) Uani 1 1 d D U . . .
H3S1 H 0.5039 0.7411 0.3979 0.115 Uiso 1 1 calc R U . . .
H3S2 H 0.5186 0.8360 0.4400 0.115 Uiso 1 1 calc R U . . .
O2S O 0.56326(12) 0.83050(19) 0.37613(12) 0.0879(7) Uani 1 1 d D U . . .
C4S C 0.5216(2) 0.8935(3) 0.3342(2) 0.1271(18) Uani 1 1 d D U . . .
H4S1 H 0.4833 0.8586 0.3118 0.191 Uiso 1 1 calc R U . . .
H4S2 H 0.5425 0.9187 0.3047 0.191 Uiso 1 1 calc R U . . .
H4S3 H 0.5103 0.9469 0.3572 0.191 Uiso 1 1 calc R U . . .
C5S C 0.6993(5) 0.5226(6) 0.3004(5) 0.100(2) Uani 0.623(10) 1 d D U P Q 1
H5S1 H 0.6561 0.5170 0.2728 0.150 Uiso 0.623(10) 1 calc R U P Q 1
H5S2 H 0.7292 0.4995 0.2789 0.150 Uiso 0.623(10) 1 calc R U P Q 1
H5S3 H 0.7036 0.4839 0.3376 0.150 Uiso 0.623(10) 1 calc R U P Q 1
O3S O 0.7125(3) 0.6205(4) 0.3175(3) 0.0868(16) Uani 0.623(10) 1 d D U P Q 1
C6S C 0.7742(3) 0.6319(8) 0.3571(4) 0.109(3) Uani 0.623(10) 1 d D U P Q 1
H6S1 H 0.8054 0.6081 0.3368 0.131 Uiso 0.623(10) 1 calc R U P Q 1
H6S2 H 0.7795 0.5951 0.3958 0.131 Uiso 0.623(10) 1 calc R U P Q 1
C7S C 0.7840(4) 0.7366(8) 0.3711(6) 0.136(4) Uani 0.623(10) 1 d D U P Q 1
H7S1 H 0.8267 0.7475 0.4000 0.163 Uiso 0.623(10) 1 calc R U P Q 1
H7S2 H 0.7807 0.7727 0.3325 0.163 Uiso 0.623(10) 1 calc R U P Q 1
O4S O 0.7367(3) 0.7701(6) 0.3987(3) 0.106(2) Uani 0.623(10) 1 d D U P Q 1
C8S C 0.7558(4) 0.8434(8) 0.4409(4) 0.104(3) Uani 0.623(10) 1 d D U P Q 1
H8S1 H 0.7208 0.8614 0.4571 0.155 Uiso 0.623(10) 1 calc R U P Q 1
H8S2 H 0.7918 0.8220 0.4750 0.155 Uiso 0.623(10) 1 calc R U P Q 1
H8S3 H 0.7682 0.8991 0.4206 0.155 Uiso 0.623(10) 1 calc R U P Q 1
C5T C 0.7316(9) 0.5436(10) 0.3228(8) 0.110(5) Uani 0.377(10) 1 d D U P Q 2
H5T1 H 0.6932 0.5056 0.3179 0.165 Uiso 0.377(10) 1 calc R U P Q 2
H5T2 H 0.7386 0.5527 0.2823 0.165 Uiso 0.377(10) 1 calc R U P Q 2
H5T3 H 0.7678 0.5098 0.3504 0.165 Uiso 0.377(10) 1 calc R U P Q 2
O3T O 0.7249(5) 0.6307(8) 0.3475(7) 0.116(4) Uani 0.377(10) 1 d D U P Q 2
C6T C 0.7796(6) 0.6908(11) 0.3561(8) 0.101(4) Uani 0.377(10) 1 d D U P Q 2
H6T1 H 0.8182 0.6507 0.3693 0.121 Uiso 0.377(10) 1 calc R U P Q 2
H6T2 H 0.7785 0.7214 0.3162 0.121 Uiso 0.377(10) 1 calc R U P Q 2
C7T C 0.7825(7) 0.7635(12) 0.4013(9) 0.144(5) Uani 0.377(10) 1 d D U P Q 2
H7T1 H 0.8205 0.8036 0.4056 0.172 Uiso 0.377(10) 1 calc R U P Q 2
H7T2 H 0.7866 0.7328 0.4418 0.172 Uiso 0.377(10) 1 calc R U P Q 2
O4T O 0.7274(4) 0.8242(8) 0.3854(6) 0.108(3) Uani 0.377(10) 1 d D U P Q 2
C8T C 0.7268(8) 0.8729(14) 0.4400(8) 0.121(5) Uani 0.377(10) 1 d D U P Q 2
H8T1 H 0.6899 0.9152 0.4312 0.182 Uiso 0.377(10) 1 calc R U P Q 2
H8T2 H 0.7247 0.8260 0.4717 0.182 Uiso 0.377(10) 1 calc R U P Q 2
H8T3 H 0.7654 0.9112 0.4549 0.182 Uiso 0.377(10) 1 calc R U P Q 2
C9S C 0.5174(10) 0.5786(17) 0.2806(10) 0.121(7) Uani 0.53(2) 1 d D U P Q 1
H9S1 H 0.5378 0.5531 0.3220 0.182 Uiso 0.53(2) 1 calc R U P Q 1
H9S2 H 0.4769 0.6080 0.2799 0.182 Uiso 0.53(2) 1 calc R U P Q 1
H9S3 H 0.5099 0.5263 0.2503 0.182 Uiso 0.53(2) 1 calc R U P Q 1
O5S O 0.5559(5) 0.6469(8) 0.2659(4) 0.074(3) Uani 0.53(2) 1 d D U P Q 1
C10S C 0.5362(8) 0.6924(10) 0.2094(5) 0.110(4) Uani 0.53(2) 1 d D U P Q 1
H10C H 0.4961 0.7264 0.2066 0.132 Uiso 0.53(2) 1 calc R U P Q 1
H10D H 0.5269 0.6429 0.1766 0.132 Uiso 0.53(2) 1 calc R U P Q 1
C11S C 0.5783(8) 0.7577(9) 0.1975(5) 0.094(3) Uani 0.53(2) 1 d D U P Q 1
H11C H 0.6082 0.7222 0.1805 0.112 Uiso 0.53(2) 1 calc R U P Q 1
H11D H 0.5543 0.8022 0.1649 0.112 Uiso 0.53(2) 1 calc R U P Q 1
O6S O 0.6126(7) 0.8114(8) 0.2467(4) 0.088(3) Uani 0.53(2) 1 d D U P Q 1
C12S C 0.6396(12) 0.8914(12) 0.2283(9) 0.147(8) Uani 0.53(2) 1 d D U P Q 1
H12D H 0.6636 0.9274 0.2648 0.221 Uiso 0.53(2) 1 calc R U P Q 1
H12E H 0.6680 0.8709 0.2046 0.221 Uiso 0.53(2) 1 calc R U P Q 1
H12F H 0.6063 0.9324 0.2023 0.221 Uiso 0.53(2) 1 calc R U P Q 1
C9T C 0.5068(10) 0.600(2) 0.2700(10) 0.111(6) Uani 0.47(2) 1 d D U P Q 2
H9T1 H 0.5109 0.5891 0.3138 0.166 Uiso 0.47(2) 1 calc R U P Q 2
H9T2 H 0.4697 0.6400 0.2516 0.166 Uiso 0.47(2) 1 calc R U P Q 2
H9T3 H 0.5019 0.5381 0.2484 0.166 Uiso 0.47(2) 1 calc R U P Q 2
O5T O 0.5605(8) 0.6459(13) 0.2644(5) 0.103(4) Uani 0.47(2) 1 d D U P Q 2
C10T C 0.5641(9) 0.6676(13) 0.2065(5) 0.109(5) Uani 0.47(2) 1 d D U P Q 2
H10A H 0.5216 0.6881 0.1812 0.131 Uiso 0.47(2) 1 calc R U P Q 2
H10B H 0.5742 0.6076 0.1879 0.131 Uiso 0.47(2) 1 calc R U P Q 2
C11T C 0.6072(9) 0.7379(11) 0.2004(6) 0.095(4) Uani 0.47(2) 1 d D U P Q 2
H11A H 0.6427 0.7044 0.1908 0.114 Uiso 0.47(2) 1 calc R U P Q 2
H11B H 0.5860 0.7773 0.1637 0.114 Uiso 0.47(2) 1 calc R U P Q 2
O6T O 0.6323(8) 0.7986(10) 0.2475(5) 0.092(4) Uani 0.47(2) 1 d D U P Q 2
C12T C 0.6692(9) 0.8755(11) 0.2427(9) 0.102(4) Uani 0.47(2) 1 d D U P Q 2
H12A H 0.6823 0.9099 0.2823 0.153 Uiso 0.47(2) 1 calc R U P Q 2
H12B H 0.7066 0.8528 0.2322 0.153 Uiso 0.47(2) 1 calc R U P Q 2
H12C H 0.6450 0.9189 0.2103 0.153 Uiso 0.47(2) 1 calc R U P Q 2

loop_
_atom_site_aniso_label
_atom_site_aniso_U_11
_atom_site_aniso_U_22
_atom_site_aniso_U_33
_atom_site_aniso_U_23
_atom_site_aniso_U_13
_atom_site_aniso_U_12
W1 0.02650(4) 0.03568(4) 0.03530(4) -0.00067(3) 0.00467(3) -0.00238(3)
P1 0.0478(3) 0.0520(4) 0.0505(3) 0.0150(3) 0.0065(3) -0.0039(3)
O1 0.0403(8) 0.0407(8) 0.0519(9) -0.0108(7) 0.0107(7) -0.0071(6)
C11 0.0498(12) 0.0476(12) 0.0468(12) -0.0144(10) 0.0089(10) -0.0028(10)
C12 0.0645(15) 0.0442(13) 0.0571(15) -0.0125(11) 0.0082(12) -0.0065(11)
C13 0.109(3) 0.0497(16) 0.094(2) -0.0215(16) 0.035(2) -0.0054(16)
C14 0.137(4) 0.064(2) 0.138(4) -0.035(2) 0.067(3) 0.009(2)
C15 0.112(3) 0.081(2) 0.118(3) -0.033(2) 0.064(3) 0.010(2)
C16 0.0663(16) 0.0715(18) 0.0679(18) -0.0251(14) 0.0261(14) -0.0016(14)
C17 0.0538(14) 0.0471(14) 0.089(2) -0.0057(14) 0.0100(13) -0.0126(11)
C171 0.071(4) 0.059(3) 0.097(4) 0.009(3) 0.027(3) -0.009(3)
C172 0.071(3) 0.090(4) 0.107(6) 0.003(4) -0.013(3) -0.027(3)
C173 0.079(15) 0.063(11) 0.098(11) -0.001(10) 0.023(10) -0.007(11)
C174 0.073(10) 0.12(2) 0.096(10) -0.001(11) 0.001(8) -0.038(11)
C18 0.0696(18) 0.088(2) 0.081(2) -0.0340(17) 0.0416(16) -0.0175(16)
C181 0.109(6) 0.115(7) 0.086(5) -0.009(5) 0.043(4) -0.031(5)
C182 0.078(4) 0.142(8) 0.164(12) -0.060(7) 0.065(5) -0.023(4)
C183 0.122(11) 0.110(9) 0.086(5) -0.006(5) 0.033(5) -0.017(7)
C184 0.089(5) 0.177(14) 0.097(8) -0.023(8) 0.029(5) -0.038(6)
O2 0.0278(6) 0.0549(9) 0.0396(8) 0.0003(7) 0.0043(6) -0.0032(6)
C21 0.0291(9) 0.0486(12) 0.0416(11) 0.0004(9) 0.0033(8) -0.0012(8)
C22 0.0349(10) 0.0620(15) 0.0556(14) -0.0053(11) 0.0121(10) -0.0075(10)
C23 0.0423(13) 0.113(3) 0.084(2) -0.0152(19) 0.0183(14) -0.0252(16)
C24 0.0434(15) 0.153(4) 0.092(2) -0.024(2) 0.0031(15) -0.034(2)
C25 0.0528(16) 0.127(3) 0.0583(17) -0.0172(19) -0.0083(13) -0.0142(17)
C26 0.0401(11) 0.0737(17) 0.0428(12) -0.0002(11) -0.0027(9) 0.0008(11)
C27 0.0483(12) 0.0558(14) 0.0559(14) -0.0043(11) 0.0232(11) -0.0074(11)
C271 0.101(11) 0.064(7) 0.067(6) 0.001(5) 0.032(6) -0.007(5)
C272 0.071(8) 0.062(5) 0.075(6) 0.009(4) 0.032(5) 0.006(4)
C273 0.060(8) 0.048(5) 0.075(7) -0.003(4) 0.032(5) 0.006(4)
C274 0.075(10) 0.066(7) 0.088(9) -0.007(7) 0.041(8) 0.013(5)
C28 0.0539(15) 0.107(2) 0.0387(12) 0.0005(14) 0.0065(11) -0.0026(15)
C281 0.131(11) 0.104(5) 0.118(10) 0.038(5) 0.065(9) 0.011(5)
C282 0.090(9) 0.151(8) 0.076(6) -0.018(5) 0.026(6) -0.012(6)
C283 0.150(18) 0.111(6) 0.085(9) 0.012(5) 0.062(11) -0.004(7)
C284 0.101(12) 0.135(8) 0.045(5) -0.016(5) 0.024(6) -0.008(7)
O3 0.0347(7) 0.0375(7) 0.0358(7) -0.0005(6) 0.0075(6) -0.0003(6)
C31 0.0361(9) 0.0372(10) 0.0451(11) -0.0044(9) 0.0136(8) -0.0018(8)
C32 0.0492(12) 0.0546(13) 0.0435(12) -0.0069(10) 0.0149(9) -0.0001(10)
C33 0.0665(16) 0.0779(19) 0.0545(15) -0.0113(14) 0.0266(13) 0.0039(14)
C34 0.0699(18) 0.078(2) 0.082(2) -0.0207(16) 0.0394(16) 0.0063(15)
C35 0.0500(14) 0.0591(16) 0.0836(19) -0.0083(14) 0.0254(13) 0.0089(12)
C36 0.0410(11) 0.0436(12) 0.0597(14) -0.0025(10) 0.0136(10) 0.0020(9)
C37 0.0597(15) 0.0812(19) 0.0388(12) -0.0115(12) 0.0026(11) 0.0110(14)
C371 0.085(6) 0.122(7) 0.051(3) 0.010(4) 0.006(3) 0.013(5)
C372 0.046(3) 0.094(6) 0.086(6) -0.032(4) 0.008(3) -0.005(3)
C373 0.096(11) 0.093(9) 0.049(6) 0.006(6) 0.016(6) 0.020(7)
C374 0.069(6) 0.100(10) 0.080(11) -0.014(8) 0.006(6) 0.004(5)
C38 0.0500(13) 0.0527(14) 0.0634(15) 0.0053(12) 0.0073(11) 0.0132(11)
C381 0.090(4) 0.070(5) 0.079(4) 0.017(3) 0.017(3) -0.013(3)
C382 0.055(2) 0.067(4) 0.079(4) 0.011(3) 0.000(2) 0.009(2)
C383 0.083(11) 0.065(11) 0.075(10) -0.004(9) 0.031(9) -0.002(9)
C384 0.053(6) 0.065(17) 0.066(11) 0.015(11) 0.008(5) 0.009(6)
O4 0.0300(7) 0.0429(8) 0.0476(8) -0.0068(7) 0.0088(6) -0.0041(6)
C41 0.0319(9) 0.0469(12) 0.0419(11) -0.0090(9) 0.0119(8) -0.0065(8)
C42 0.0328(10) 0.0596(14) 0.0494(13) -0.0062(11) 0.0098(9) -0.0066(9)
C43 0.0404(12) 0.090(2) 0.0573(15) -0.0077(15) 0.0047(11) -0.0145(13)
C44 0.0532(15) 0.092(2) 0.0690(18) -0.0165(16) 0.0124(13) -0.0334(15)
C45 0.0693(17) 0.0595(16) 0.0757(19) -0.0107(14) 0.0289(14) -0.0299(14)
C46 0.0483(12) 0.0500(13) 0.0539(13) -0.0056(11) 0.0226(10) -0.0095(10)
C47 0.0374(11) 0.0639(16) 0.0705(17) 0.0080(13) 0.0073(11) 0.0061(11)
C471 0.071(3) 0.085(3) 0.071(2) 0.028(2) 0.014(2) 0.009(3)
C472 0.071(3) 0.083(3) 0.130(7) 0.010(3) 0.036(4) 0.025(3)
C473 0.10(2) 0.100(15) 0.084(7) 0.022(7) 0.027(8) 0.026(14)
C474 0.061(13) 0.061(9) 0.097(13) -0.001(9) 0.030(12) -0.004(8)
C48 0.0574(15) 0.0581(15) 0.0661(16) 0.0114(13) 0.0238(13) -0.0051(12)
C481 0.107(8) 0.091(5) 0.061(3) 0.010(3) 0.019(3) 0.006(5)
C482 0.085(5) 0.055(3) 0.103(5) 0.014(2) 0.037(4) -0.003(3)
C483 0.079(12) 0.094(14) 0.066(7) 0.016(7) 0.031(7) 0.015(11)
C484 0.110(19) 0.077(8) 0.121(12) 0.020(7) 0.056(12) 0.019(10)
Na1 0.0507(6) 0.0800(8) 0.0573(6) -0.0107(5) 0.0119(5) 0.0029(5)
C1S 0.094(3) 0.100(3) 0.103(3) 0.032(2) 0.011(2) 0.000(2)
O1S 0.0744(14) 0.0804(14) 0.0696(13) -0.0015(11) 0.0189(11) 0.0022(11)
C2S 0.106(3) 0.104(3) 0.078(2) -0.009(2) 0.043(2) -0.005(2)
C3S 0.085(2) 0.110(3) 0.103(3) -0.015(2) 0.044(2) 0.017(2)
O2S 0.0873(16) 0.0888(16) 0.0908(17) 0.0015(14) 0.0313(14) 0.0276(13)
C4S 0.126(4) 0.118(4) 0.133(4) 0.008(3) 0.030(3) 0.064(3)
C5S 0.122(7) 0.101(5) 0.090(6) 0.015(4) 0.049(5) 0.040(4)
O3S 0.078(3) 0.111(3) 0.073(3) 0.010(3) 0.024(2) 0.040(2)
C6S 0.065(4) 0.159(7) 0.105(5) 0.009(5) 0.027(3) 0.031(4)
C7S 0.066(4) 0.183(7) 0.166(8) -0.055(6) 0.045(5) -0.018(5)
O4S 0.061(3) 0.148(5) 0.105(4) -0.025(4) 0.019(2) -0.022(3)
C8S 0.091(6) 0.096(6) 0.111(5) -0.011(4) 0.009(4) -0.032(5)
C5T 0.126(12) 0.115(8) 0.098(11) 0.009(6) 0.047(9) 0.037(7)
O3T 0.076(5) 0.128(6) 0.142(9) -0.033(6) 0.028(5) 0.018(4)
C6T 0.067(5) 0.117(8) 0.114(8) -0.009(7) 0.021(5) 0.024(5)
C7T 0.091(7) 0.162(9) 0.164(10) -0.048(8) 0.015(7) 0.003(6)
O4T 0.078(5) 0.103(6) 0.127(7) -0.032(5) 0.005(4) -0.005(4)
C8T 0.109(11) 0.101(11) 0.150(10) -0.037(8) 0.033(8) -0.049(8)
C9S 0.123(10) 0.128(10) 0.086(8) 0.028(6) -0.011(6) -0.064(9)
O5S 0.077(5) 0.076(4) 0.057(4) 0.005(3) 0.003(3) -0.007(3)
C10S 0.129(8) 0.116(7) 0.059(4) 0.018(4) -0.012(4) -0.029(6)
C11S 0.117(8) 0.100(5) 0.055(4) 0.010(3) 0.013(4) -0.006(5)
O6S 0.114(7) 0.073(4) 0.078(4) -0.006(3) 0.033(3) -0.008(4)
C12S 0.211(18) 0.111(9) 0.116(9) 0.001(6) 0.042(11) -0.059(11)
C9T 0.096(7) 0.155(14) 0.077(9) -0.012(9) 0.018(7) -0.042(9)
O5T 0.101(6) 0.135(8) 0.072(5) -0.021(5) 0.026(4) -0.045(6)
C10T 0.128(9) 0.139(9) 0.062(4) -0.027(5) 0.031(5) -0.056(7)
C11T 0.118(9) 0.101(7) 0.070(5) -0.011(4) 0.034(5) -0.023(6)
O6T 0.107(7) 0.095(6) 0.075(4) 0.000(3) 0.027(4) -0.024(5)
C12T 0.128(10) 0.077(6) 0.114(10) -0.007(6) 0.058(8) -0.020(6)

loop_
_atom_type_symbol
_atom_type_description
_atom_type_scat_dispersion_real
_atom_type_scat_dispersion_imag
_atom_type_scat_source
C C 0.0033 0.0016 'International Tables Vol C Tables 4.2.6.8 and 6.1.1.4'
H H 0.0000 0.0000 'International Tables Vol C Tables 4.2.6.8 and 6.1.1.4'
Na Na 0.0362 0.0249 'International Tables Vol C Tables 4.2.6.8 and 6.1.1.4'
O O 0.0106 0.0060 'International Tables Vol C Tables 4.2.6.8 and 6.1.1.4'
P P 0.1023 0.0942 'International Tables Vol C Tables 4.2.6.8 and 6.1.1.4'
W W -0.8490 6.8722 'International Tables Vol C Tables 4.2.6.8 and 6.1.1.4'

loop_
_geom_angle_atom_site_label_1
_geom_angle_atom_site_label_2
_geom_angle_atom_site_label_3
_geom_angle
O2 W1 O1 88.25(7)
O2 W1 O4 145.04(7)
O1 W1 O4 86.94(6)
O2 W1 O3 85.30(6)
O1 W1 O3 153.60(6)
O4 W1 O3 83.86(6)
O2 W1 P1 106.96(5)
O1 W1 P1 102.68(8)
O4 W1 P1 107.89(5)
O3 W1 P1 103.69(6)
C11 O1 W1 144.53(16)
O1 C11 C16 117.6(2)
O1 C11 C12 121.5(2)
C16 C11 C12 120.8(2)
C13 C12 C11 117.9(3)
C13 C12 C17 119.1(3)
C11 C12 C17 123.0(2)
C14 C13 C12 121.5(3)
C14 C13 H13 119.2
C12 C13 H13 119.2
C15 C14 C13 119.9(3)
C15 C14 H14 120.1
C13 C14 H14 120.1
C14 C15 C16 121.7(3)
C14 C15 H15 119.1
C16 C15 H15 119.1
C15 C16 C11 118.1(3)
C15 C16 C18 121.7(3)
C11 C16 C18 120.1(3)
C173 C17 C12 124(2)
C172 C17 C12 113.7(6)
C172 C17 C171 109.0(4)
C12 C17 C171 111.5(4)
C173 C17 C174 109.6(18)
C12 C17 C174 95.6(15)
C172 C17 H17 107.4
C12 C17 H17 107.4
C171 C17 H17 107.4
C17 C171 H17A 109.5
C17 C171 H17B 109.5
H17A C171 H17B 109.5
C17 C171 H17C 109.5
H17A C171 H17C 109.5
H17B C171 H17C 109.5
C17 C172 H17D 109.5
C17 C172 H17E 109.5
H17D C172 H17E 109.5
C17 C172 H17F 109.5
H17D C172 H17F 109.5
H17E C172 H17F 109.5
C17 C173 H17G 109.5
C17 C173 H17H 109.5
H17G C173 H17H 109.5
C17 C173 H17I 109.5
H17G C173 H17I 109.5
H17H C173 H17I 109.5
C17 C174 H17J 109.5
C17 C174 H17K 109.5
H17J C174 H17K 109.5
C17 C174 H17L 109.5
H17J C174 H17L 109.5
H17K C174 H17L 109.5
C181 C18 C16 109.8(5)
C184 C18 C16 112.7(7)
C184 C18 C183 111.2(6)
C16 C18 C183 111.3(6)
C181 C18 C182 109.9(6)
C16 C18 C182 112.9(5)
C181 C18 H18 108.0
C16 C18 H18 108.0
C182 C18 H18 108.1
C18 C181 H18G 109.5
C18 C181 H18H 109.5
H18G C181 H18H 109.5
C18 C181 H18I 109.5
H18G C181 H18I 109.5
H18H C181 H18I 109.5
C18 C182 H18J 109.5
C18 C182 H18K 109.5
H18J C182 H18K 109.5
C18 C182 H18L 109.5
H18J C182 H18L 109.5
H18K C182 H18L 109.5
C18 C183 H18A 109.5
C18 C183 H18B 109.5
H18A C183 H18B 109.5
C18 C183 H18C 109.5
H18A C183 H18C 109.5
H18B C183 H18C 109.5
C18 C184 H18D 109.5
C18 C184 H18E 109.5
H18D C184 H18E 109.5
C18 C184 H18F 109.5
H18D C184 H18F 109.5
H18E C184 H18F 109.5
C21 O2 W1 148.98(15)
O2 C21 C22 120.4(2)
O2 C21 C26 117.9(2)
C22 C21 C26 121.6(2)
C23 C22 C21 117.5(3)
C23 C22 C27 120.6(2)
C21 C22 C27 121.9(2)
C24 C23 C22 121.6(3)
C24 C23 H23 119.2
C22 C23 H23 119.2
C23 C24 C25 120.2(3)
C23 C24 H24 119.9
C25 C24 H24 119.9
C24 C25 C26 121.4(3)
C24 C25 H25 119.3
C26 C25 H25 119.3
C25 C26 C21 117.7(3)
C25 C26 C28 121.4(3)
C21 C26 C28 120.9(2)
C273 C27 C22 113.2(11)
C272 C27 C22 116.4(12)
C272 C27 C271 110.7(11)
C22 C27 C271 109.1(10)
C273 C27 C274 110.1(12)
C22 C27 C274 107.8(14)
C272 C27 H27 106.7
C22 C27 H27 106.7
C271 C27 H27 106.7
C27 C271 H27A 109.5
C27 C271 H27B 109.5
H27A C271 H27B 109.5
C27 C271 H27C 109.5
H27A C271 H27C 109.5
H27B C271 H27C 109.5
C27 C272 H27D 109.5
C27 C272 H27E 109.5
H27D C272 H27E 109.5
C27 C272 H27F 109.5
H27D C272 H27F 109.5
H27E C272 H27F 109.5
C27 C273 H27G 109.5
C27 C273 H27H 109.5
H27G C273 H27H 109.5
C27 C273 H27I 109.5
H27G C273 H27I 109.5
H27H C273 H27I 109.5
C27 C274 H27J 109.5
C27 C274 H27K 109.5
H27J C274 H27K 109.5
C27 C274 H27L 109.5
H27J C274 H27L 109.5
H27K C274 H27L 109.5
C283 C28 C26 115.9(11)
C282 C28 C26 119.6(8)
C282 C28 C281 109.8(9)
C26 C28 C281 105.9(7)
C283 C28 C284 116.5(11)
C26 C28 C284 107.1(9)
C282 C28 H28 107.0
C26 C28 H28 107.0
C281 C28 H28 107.0
C28 C281 H28A 109.5
C28 C281 H28B 109.5
H28A C281 H28B 109.5
C28 C281 H28C 109.5
H28A C281 H28C 109.5
H28B C281 H28C 109.5
C28 C282 H28D 109.5
C28 C282 H28E 109.5
H28D C282 H28E 109.5
C28 C282 H28F 109.5
H28D C282 H28F 109.5
H28E C282 H28F 109.5
C28 C283 H28G 109.5
C28 C283 H28H 109.5
H28G C283 H28H 109.5
C28 C283 H28I 109.5
H28G C283 H28I 109.5
H28H C283 H28I 109.5
C28 C284 H28J 109.5
C28 C284 H28K 109.5
H28J C284 H28K 109.5
C28 C284 H28L 109.5
H28J C284 H28L 109.5
H28K C284 H28L 109.5
C31 O3 W1 136.06(13)
O3 C31 C32 120.44(19)
O3 C31 C36 119.3(2)
C32 C31 C36 120.1(2)
C33 C32 C31 118.3(2)
C33 C32 C37 120.9(2)
C31 C32 C37 120.6(2)
C34 C33 C32 122.0(3)
C34 C33 H33 119.0
C32 C33 H33 119.0
C35 C34 C33 119.1(3)
C35 C34 H34 120.4
C33 C34 H34 120.4
C34 C35 C36 121.9(3)
C34 C35 H35 119.0
C36 C35 H35 119.0
C35 C36 C31 118.3(2)
C35 C36 C38 120.4(2)
C31 C36 C38 121.3(2)
C374 C37 C32 118.3(11)
C371 C37 C32 116.2(5)
C371 C37 C372 108.7(6)
C32 C37 C372 107.6(5)
C374 C37 C373 112.2(9)
C32 C37 C373 106.1(9)
C371 C37 H37 108.1
C32 C37 H37 108.1
C372 C37 H37 108.1
C37 C371 H37A 109.5
C37 C371 H37B 109.5
H37A C371 H37B 109.5
C37 C371 H37C 109.5
H37A C371 H37C 109.5
H37B C371 H37C 109.5
C37 C372 H37D 109.5
C37 C372 H37E 109.5
H37D C372 H37E 109.5
C37 C372 H37F 109.5
H37D C372 H37F 109.5
H37E C372 H37F 109.5
C37 C373 H37G 109.5
C37 C373 H37H 109.5
H37G C373 H37H 109.5
C37 C373 H37I 109.5
H37G C373 H37I 109.5
H37H C373 H37I 109.5
C37 C374 H37J 109.5
C37 C374 H37K 109.5
H37J C374 H37K 109.5
C37 C374 H37L 109.5
H37J C374 H37L 109.5
H37K C374 H37L 109.5
C383 C38 C36 116.7(14)
C382 C38 C36 114.7(5)
C382 C38 C381 110.1(4)
C36 C38 C381 109.1(4)
C383 C38 C384 113.9(15)
C36 C38 C384 108.0(14)
C382 C38 H38 107.6
C36 C38 H38 107.6
C381 C38 H38 107.6
C38 C381 H38G 109.5
C38 C381 H38H 109.5
H38G C381 H38H 109.5
C38 C381 H38I 109.5
H38G C381 H38I 109.5
H38H C381 H38I 109.5
C38 C382 H38J 109.5
C38 C382 H38K 109.5
H38J C382 H38K 109.5
C38 C382 H38L 109.5
H38J C382 H38L 109.5
H38K C382 H38L 109.5
C38 C383 H38A 109.5
C38 C383 H38B 109.5
H38A C383 H38B 109.5
C38 C383 H38C 109.5
H38A C383 H38C 109.5
H38B C383 H38C 109.5
C38 C384 H38D 109.5
C38 C384 H38E 109.5
H38D C384 H38E 109.5
C38 C384 H38F 109.5
H38D C384 H38F 109.5
H38E C384 H38F 109.5
C41 O4 W1 142.67(14)
O4 C41 C46 118.6(2)
O4 C41 C42 120.2(2)
C46 C41 C42 121.1(2)
C43 C42 C41 118.2(2)
C43 C42 C47 119.6(2)
C41 C42 C47 122.2(2)
C44 C43 C42 121.5(3)
C44 C43 H43 119.2
C42 C43 H43 119.2
C43 C44 C45 120.0(3)
C43 C44 H44 120.0
C45 C44 H44 120.0
C44 C45 C46 121.7(3)
C44 C45 H45 119.2
C46 C45 H45 119.2
C45 C46 C41 117.4(2)
C45 C46 C48 121.6(2)
C41 C46 C48 120.9(2)
C473 C47 C42 117.7(14)
C42 C47 C472 111.7(3)
C42 C47 C471 112.0(3)
C472 C47 C471 108.4(4)
C473 C47 C474 108.8(13)
C42 C47 C474 106.2(10)
C42 C47 H47 108.2
C472 C47 H47 108.2
C471 C47 H47 108.2
C47 C471 H47G 109.5
C47 C471 H47H 109.5
H47G C471 H47H 109.5
C47 C471 H47I 109.5
H47G C471 H47I 109.5
H47H C471 H47I 109.5
C47 C472 H47J 109.5
C47 C472 H47K 109.5
H47J C472 H47K 109.5
C47 C472 H47L 109.5
H47J C472 H47L 109.5
H47K C472 H47L 109.5
C47 C473 H47A 109.5
C47 C473 H47B 109.5
H47A C473 H47B 109.5
C47 C473 H47C 109.5
H47A C473 H47C 109.5
H47B C473 H47C 109.5
C47 C474 H47D 109.5
C47 C474 H47E 109.5
H47D C474 H47E 109.5
C47 C474 H47F 109.5
H47D C474 H47F 109.5
H47E C474 H47F 109.5
C484 C48 C46 119.6(15)
C481 C48 C46 111.9(5)
C481 C48 C482 110.5(6)
C46 C48 C482 112.7(4)
C484 C48 C483 110.5(14)
C46 C48 C483 108.3(11)
C481 C48 H48 107.2
C46 C48 H48 107.2
C482 C48 H48 107.2
C48 C481 H48G 109.5
C48 C481 H48H 109.5
H48G C481 H48H 109.5
C48 C481 H48I 109.5
H48G C481 H48I 109.5
H48H C481 H48I 109.5
C48 C482 H48J 109.5
C48 C482 H48K 109.5
H48J C482 H48K 109.5
C48 C482 H48L 109.5
H48J C482 H48L 109.5
H48K C482 H48L 109.5
C48 C483 H48A 109.5
C48 C483 H48B 109.5
H48A C483 H48B 109.5
C48 C483 H48C 109.5
H48A C483 H48C 109.5
H48B C483 H48C 109.5
C48 C484 H48D 109.5
C48 C484 H48E 109.5
H48D C484 H48E 109.5
C48 C484 H48F 109.5
H48D C484 H48F 109.5
H48E C484 H48F 109.5
O4S Na1 O5S 155.3(4)
O5T Na1 O3T 98.2(6)
O4S Na1 O1S 90.80(19)
O5T Na1 O1S 104.7(3)
O5S Na1 O1S 102.8(2)
O3T Na1 O1S 97.4(4)
O4S Na1 O2S 108.2(2)
O5T Na1 O2S 98.4(6)
O5S Na1 O2S 95.8(4)
O3T Na1 O2S 161.5(4)
O1S Na1 O2S 70.39(9)
O5T Na1 O6T 70.7(4)
O3T Na1 O6T 92.9(6)
O1S Na1 O6T 169.2(4)
O2S Na1 O6T 100.3(5)
O5T Na1 O4T 152.9(5)
O3T Na1 O4T 72.0(3)
O1S Na1 O4T 101.7(3)
O2S Na1 O4T 96.3(3)
O6T Na1 O4T 84.3(4)
O4S Na1 O6S 104.9(4)
O5S Na1 O6S 68.6(3)
O1S Na1 O6S 158.2(4)
O2S Na1 O6S 90.1(4)
O4S Na1 O3S 69.2(2)
O5S Na1 O3S 86.9(4)
O1S Na1 O3S 108.03(15)
O2S Na1 O3S 177.07(16)
O6S Na1 O3S 91.8(4)
O1S C1S H1S1 109.5
O1S C1S H1S2 109.5
H1S1 C1S H1S2 109.5
O1S C1S H1S3 109.5
H1S1 C1S H1S3 109.5
H1S2 C1S H1S3 109.5
C2S O1S C1S 113.4(3)
C2S O1S Na1 112.2(2)
C1S O1S Na1 118.0(2)
O1S C2S C3S 110.6(3)
O1S C2S H2S1 109.5
C3S C2S H2S1 109.5
O1S C2S H2S2 109.5
C3S C2S H2S2 109.5
H2S1 C2S H2S2 108.1
O2S C3S C2S 109.8(3)
O2S C3S H3S1 109.7
C2S C3S H3S1 109.7
O2S C3S H3S2 109.7
C2S C3S H3S2 109.7
H3S1 C3S H3S2 108.2
C3S O2S C4S 114.7(3)
C3S O2S Na1 112.2(2)
C4S O2S Na1 122.2(3)
O2S C4S H4S1 109.5
O2S C4S H4S2 109.5
H4S1 C4S H4S2 109.5
O2S C4S H4S3 109.5
H4S1 C4S H4S3 109.5
H4S2 C4S H4S3 109.5
O3S C5S H5S1 109.5
O3S C5S H5S2 109.5
H5S1 C5S H5S2 109.5
O3S C5S H5S3 109.5
H5S1 C5S H5S3 109.5
H5S2 C5S H5S3 109.5
C6S O3S C5S 111.4(6)
C6S O3S Na1 113.0(4)
C5S O3S Na1 122.4(5)
O3S C6S C7S 107.4(8)
O3S C6S H6S1 110.2
C7S C6S H6S1 110.2
O3S C6S H6S2 110.2
C7S C6S H6S2 110.2
H6S1 C6S H6S2 108.5
O4S C7S C6S 109.1(8)
O4S C7S H7S1 109.9
C6S C7S H7S1 109.9
O4S C7S H7S2 109.9
C6S C7S H7S2 109.9
H7S1 C7S H7S2 108.3
C8S O4S C7S 115.1(6)
C8S O4S Na1 127.9(5)
C7S O4S Na1 114.1(5)
O4S C8S H8S1 109.5
O4S C8S H8S2 109.5
H8S1 C8S H8S2 109.5
O4S C8S H8S3 109.5
H8S1 C8S H8S3 109.5
H8S2 C8S H8S3 109.5
O3T C5T H5T1 109.5
O3T C5T H5T2 109.5
H5T1 C5T H5T2 109.5
O3T C5T H5T3 109.5
H5T1 C5T H5T3 109.5
H5T2 C5T H5T3 109.5
C5T O3T C6T 112.7(11)
C5T O3T Na1 132.6(9)
C6T O3T Na1 110.1(8)
C7T C6T O3T 111.7(13)
C7T C6T H6T1 109.3
O3T C6T H6T1 109.3
C7T C6T H6T2 109.3
O3T C6T H6T2 109.3
H6T1 C6T H6T2 107.9
C6T C7T O4T 112.3(12)
C6T C7T H7T1 109.1
O4T C7T H7T1 109.2
C6T C7T H7T2 109.1
O4T C7T H7T2 109.1
H7T1 C7T H7T2 107.9
C8T O4T C7T 106.7(11)
C8T O4T Na1 112.3(9)
C7T O4T Na1 109.3(9)
O4T C8T H8T1 109.5
O4T C8T H8T2 109.5
H8T1 C8T H8T2 109.5
O4T C8T H8T3 109.5
H8T1 C8T H8T3 109.5
H8T2 C8T H8T3 109.5
O5S C9S H9S1 109.5
O5S C9S H9S2 109.5
H9S1 C9S H9S2 109.5
O5S C9S H9S3 109.5
H9S1 C9S H9S3 109.5
H9S2 C9S H9S3 109.5
C10S O5S C9S 119.2(10)
C10S O5S Na1 116.4(6)
C9S O5S Na1 120.8(10)
O5S C10S C11S 115.7(9)
O5S C10S H10C 108.4
C11S C10S H10C 108.4
O5S C10S H10D 108.4
C11S C10S H10D 108.4
H10C C10S H10D 107.4
O6S C11S C10S 116.4(9)
O6S C11S H11C 108.2
C10S C11S H11C 108.2
O6S C11S H11D 108.2
C10S C11S H11D 108.2
H11C C11S H11D 107.3
C11S O6S C12S 112.3(10)
C11S O6S Na1 113.0(6)
C12S O6S Na1 132.5(9)
O6S C12S H12D 109.5
O6S C12S H12E 109.5
H12D C12S H12E 109.5
O6S C12S H12F 109.5
H12D C12S H12F 109.5
H12E C12S H12F 109.5
O5T C9T H9T1 109.5
O5T C9T H9T2 109.5
H9T1 C9T H9T2 109.5
O5T C9T H9T3 109.5
H9T1 C9T H9T3 109.5
H9T2 C9T H9T3 109.5
C10T O5T C9T 118.6(12)
C10T O5T Na1 114.3(7)
C9T O5T Na1 125.1(13)
O5T C10T C11T 118.7(10)
O5T C10T H10A 107.6
C11T C10T H10A 107.6
O5T C10T H10B 107.6
C11T C10T H10B 107.6
H10A C10T H10B 107.1
O6T C11T C10T 119.7(10)
O6T C11T H11A 107.4
C10T C11T H11A 107.4
O6T C11T H11B 107.4
C10T C11T H11B 107.4
H11A C11T H11B 106.9
C11T O6T C12T 123.0(12)
C11T O6T Na1 110.8(7)
C12T O6T Na1 123.0(10)
O6T C12T H12A 109.5
O6T C12T H12B 109.5
H12A C12T H12B 109.5
O6T C12T H12C 109.5
H12A C12T H12C 109.5
H12B C12T H12C 109.5

loop_
_geom_bond_atom_site_label_1
_geom_bond_atom_site_label_2
_geom_bond_distance
W1 O2 1.9462(18)
W1 O1 1.9565(18)
W1 O4 1.9651(19)
W1 O3 1.9944(19)
W1 P1 2.1408(13)
O1 C11 1.362(3)
C11 C16 1.413(4)
C11 C12 1.414(4)
C12 C13 1.398(4)
C12 C17 1.518(4)
C13 C14 1.378(5)
C13 H13 0.9500
C14 C15 1.373(6)
C14 H14 0.9500
C15 C16 1.391(4)
C15 H15 0.9500
C16 C18 1.521(5)
C17 C173 1.31(3)
C17 C172 1.517(7)
C17 C171 1.561(9)
C17 C174 1.82(4)
C17 H17 1.0000
C171 H17A 0.9800
C171 H17B 0.9800
C171 H17C 0.9800
C172 H17D 0.9800
C172 H17E 0.9800
C172 H17F 0.9800
C173 H17G 0.9800
C173 H17H 0.9800
C173 H17I 0.9800
C174 H17J 0.9800
C174 H17K 0.9800
C174 H17L 0.9800
C18 C181 1.491(10)
C18 C184 1.506(11)
C18 C183 1.563(12)
C18 C182 1.577(8)
C18 H18 1.0000
C181 H18G 0.9800
C181 H18H 0.9800
C181 H18I 0.9800
C182 H18J 0.9800
C182 H18K 0.9800
C182 H18L 0.9800
C183 H18A 0.9800
C183 H18B 0.9800
C183 H18C 0.9800
C184 H18D 0.9800
C184 H18E 0.9800
C184 H18F 0.9800
O2 C21 1.356(2)
C21 C22 1.411(3)
C21 C26 1.426(3)
C22 C23 1.404(4)
C22 C27 1.524(4)
C23 C24 1.382(5)
C23 H23 0.9500
C24 C25 1.385(5)
C24 H24 0.9500
C25 C26 1.397(4)
C25 H25 0.9500
C26 C28 1.530(4)
C27 C273 1.48(2)
C27 C272 1.48(2)
C27 C271 1.60(2)
C27 C274 1.61(2)
C27 H27 1.0000
C271 H27A 0.9800
C271 H27B 0.9800
C271 H27C 0.9800
C272 H27D 0.9800
C272 H27E 0.9800
C272 H27F 0.9800
C273 H27G 0.9800
C273 H27H 0.9800
C273 H27I 0.9800
C274 H27J 0.9800
C274 H27K 0.9800
C274 H27L 0.9800
C28 C283 1.409(18)
C28 C282 1.444(14)
C28 C281 1.618(13)
C28 C284 1.623(15)
C28 H28 1.0000
C281 H28A 0.9800
C281 H28B 0.9800
C281 H28C 0.9800
C282 H28D 0.9800
C282 H28E 0.9800
C282 H28F 0.9800
C283 H28G 0.9800
C283 H28H 0.9800
C283 H28I 0.9800
C284 H28J 0.9800
C284 H28K 0.9800
C284 H28L 0.9800
O3 C31 1.359(3)
C31 C32 1.415(3)
C31 C36 1.419(3)
C32 C33 1.397(3)
C32 C37 1.529(4)
C33 C34 1.384(4)
C33 H33 0.9500
C34 C35 1.377(4)
C34 H34 0.9500
C35 C36 1.401(4)
C35 H35 0.9500
C36 C38 1.527(4)
C37 C374 1.38(2)
C37 C371 1.495(9)
C37 C372 1.622(11)
C37 C373 1.670(17)
C37 H37 1.0000
C371 H37A 0.9800
C371 H37B 0.9800
C371 H37C 0.9800
C372 H37D 0.9800
C372 H37E 0.9800
C372 H37F 0.9800
C373 H37G 0.9800
C373 H37H 0.9800
C373 H37I 0.9800
C374 H37J 0.9800
C374 H37K 0.9800
C374 H37L 0.9800
C38 C383 1.40(3)
C38 C382 1.513(7)
C38 C381 1.574(9)
C38 C384 1.62(2)
C38 H38 1.0000
C381 H38G 0.9800
C381 H38H 0.9800
C381 H38I 0.9800
C382 H38J 0.9800
C382 H38K 0.9800
C382 H38L 0.9800
C383 H38A 0.9800
C383 H38B 0.9800
C383 H38C 0.9800
C384 H38D 0.9800
C384 H38E 0.9800
C384 H38F 0.9800
O4 C41 1.362(2)
C41 C46 1.414(3)
C41 C42 1.416(3)
C42 C43 1.405(3)
C42 C47 1.519(4)
C43 C44 1.364(4)
C43 H43 0.9500
C44 C45 1.389(5)
C44 H44 0.9500
C45 C46 1.408(4)
C45 H45 0.9500
C46 C48 1.520(4)
C47 C473 1.47(2)
C47 C472 1.536(5)
C47 C471 1.543(6)
C47 C474 1.64(2)
C47 H47 1.0000
C471 H47G 0.9800
C471 H47H 0.9800
C471 H47I 0.9800
C472 H47J 0.9800
C472 H47K 0.9800
C472 H47L 0.9800
C473 H47A 0.9800
C473 H47B 0.9800
C473 H47C 0.9800
C474 H47D 0.9800
C474 H47E 0.9800
C474 H47F 0.9800
C48 C484 1.45(2)
C48 C481 1.503(10)
C48 C482 1.568(7)
C48 C483 1.60(2)
C48 H48 1.0000
C481 H48G 0.9800
C481 H48H 0.9800
C481 H48I 0.9800
C482 H48J 0.9800
C482 H48K 0.9800
C482 H48L 0.9800
C483 H48A 0.9800
C483 H48B 0.9800
C483 H48C 0.9800
C484 H48D 0.9800
C484 H48E 0.9800
C484 H48F 0.9800
Na1 O4S 2.313(5)
Na1 O5T 2.346(10)
Na1 O5S 2.371(8)
Na1 O3T 2.390(9)
Na1 O1S 2.391(3)
Na1 O2S 2.397(3)
Na1 O6T 2.401(9)
Na1 O4T 2.409(9)
Na1 O6S 2.429(9)
Na1 O3S 2.482(5)
C1S O1S 1.429(4)
C1S H1S1 0.9800
C1S H1S2 0.9800
C1S H1S3 0.9800
O1S C2S 1.418(4)
C2S C3S 1.476(5)
C2S H2S1 0.9900
C2S H2S2 0.9900
C3S O2S 1.407(4)
C3S H3S1 0.9900
C3S H3S2 0.9900
O2S C4S 1.416(4)
C4S H4S1 0.9800
C4S H4S2 0.9800
C4S H4S3 0.9800
C5S O3S 1.423(8)
C5S H5S1 0.9800
C5S H5S2 0.9800
C5S H5S3 0.9800
O3S C6S 1.406(8)
C6S C7S 1.495(11)
C6S H6S1 0.9900
C6S H6S2 0.9900
C7S O4S 1.445(9)
C7S H7S1 0.9900
C7S H7S2 0.9900
O4S C8S 1.376(8)
C8S H8S1 0.9800
C8S H8S2 0.9800
C8S H8S3 0.9800
C5T O3T 1.361(11)
C5T H5T1 0.9800
C5T H5T2 0.9800
C5T H5T3 0.9800
O3T C6T 1.438(12)
C6T C7T 1.427(13)
C6T H6T1 0.9900
C6T H6T2 0.9900
C7T O4T 1.440(12)
C7T H7T1 0.9900
C7T H7T2 0.9900
O4T C8T 1.412(12)
C8T H8T1 0.9800
C8T H8T2 0.9800
C8T H8T3 0.9800
C9S O5S 1.382(10)
C9S H9S1 0.9800
C9S H9S2 0.9800
C9S H9S3 0.9800
O5S C10S 1.377(9)
C10S C11S 1.383(10)
C10S H10C 0.9900
C10S H10D 0.9900
C11S O6S 1.371(9)
C11S H11C 0.9900
C11S H11D 0.9900
O6S C12S 1.385(10)
C12S H12D 0.9800
C12S H12E 0.9800
C12S H12F 0.9800
C9T O5T 1.388(12)
C9T H9T1 0.9800
C9T H9T2 0.9800
C9T H9T3 0.9800
O5T C10T 1.369(11)
C10T C11T 1.401(10)
C10T H10A 0.9900
C10T H10B 0.9900
C11T O6T 1.347(10)
C11T H11A 0.9900
C11T H11B 0.9900
O6T C12T 1.371(10)
C12T H12A 0.9800
C12T H12B 0.9800
C12T H12C 0.9800
